data_4065112
loop_
_publ_author_name
'Rosorius, Christoph'
'Kehr, Gerald'
'Fr\"ohlich, Roland'
'Grimme, Stefan'
'Erker, Gerhard'

_publ_section_title
;
 Electronic Control of Frustrated Lewis Pair Behavior: Chemistry of a
 Geminal Alkylidene-Bridged Per-pentafluorophenylated P/B Pair
;
_journal_issue 15
_journal_name_full Organometallics
_journal_page_first 4211
_journal_paper_doi 10.1021/om200569k
_journal_volume 30
_journal_year 2011
_chemical_absolute_configuration ad
_chemical_formula_sum 'C32 H12 B F20 P'
_chemical_formula_weight 818.20
_chemical_name_systematic
; 
 ? 
;
_space_group_IT_number 4
_symmetry_cell_setting monoclinic
_symmetry_space_group_name_Hall 'P 2yb'
_symmetry_space_group_name_H-M 'P 1 21 1'
_atom_sites_solution_hydrogens geom
_atom_sites_solution_primary direct
_atom_sites_solution_secondary difmap
_audit_creation_method SHELXL-97
_cell_angle_alpha 90.00
_cell_angle_beta 103.037(3)
_cell_angle_gamma 90.00
_cell_formula_units_Z 4
_cell_length_a 11.1848(4)
_cell_length_b 15.8115(6)
_cell_length_c 18.1557(10)
_cell_measurement_reflns_used 7747
_cell_measurement_temperature 223(2)
_cell_measurement_theta_max 68.25
_cell_measurement_theta_min 0.88
_cell_volume 3128.0(2)
_computing_cell_refinement 'Collect (Nonius B.V., 1998)'
_computing_data_collection 'Collect (Nonius B.V., 1998)'
_computing_data_reduction 'Denzo-SMN (Otwinowski & Minor, 1997)'
_computing_molecular_graphics 'XP (BrukerAXS, 2000)'
_computing_publication_material 'SHELXL-97 (Sheldrick, 1997)'
_computing_structure_refinement 'SHELXL-97 (Sheldrick, 1997)'
_computing_structure_solution 'SHELXS-97 (Sheldrick, 1990)'
_diffrn_ambient_temperature 223(2)
_diffrn_measured_fraction_theta_full 0.945
_diffrn_measured_fraction_theta_max 0.945
_diffrn_measurement_device_type 'Nonius KappaCCD APEXII'
_diffrn_measurement_method '\w and \f scans'
_diffrn_radiation_monochromator graphite
_diffrn_radiation_source 'fine-focus sealed tube'
_diffrn_radiation_type CuK\a
_diffrn_radiation_wavelength 1.54178
_diffrn_reflns_av_R_equivalents 0.059
_diffrn_reflns_av_sigmaI/netI 0.0476
_diffrn_reflns_limit_h_max 12
_diffrn_reflns_limit_h_min -12
_diffrn_reflns_limit_k_max 17
_diffrn_reflns_limit_k_min -18
_diffrn_reflns_limit_l_max 21
_diffrn_reflns_limit_l_min -21
_diffrn_reflns_number 28344
_diffrn_reflns_theta_full 67.26
_diffrn_reflns_theta_max 67.26
_diffrn_reflns_theta_min 4.06
_exptl_absorpt_coefficient_mu 2.144
_exptl_absorpt_correction_T_max 0.8644
_exptl_absorpt_correction_T_min 0.6163
_exptl_absorpt_correction_type multi-scan
_exptl_absorpt_process_details 'Denzo (Otwinowski, Borek, Majewski & Minor, 2003)'
_exptl_crystal_colour colourless
_exptl_crystal_density_diffrn 1.737
_exptl_crystal_density_method 'not measured'
_exptl_crystal_description plate
_exptl_crystal_F_000 1616
_exptl_crystal_size_max 0.25
_exptl_crystal_size_mid 0.12
_exptl_crystal_size_min 0.07
_refine_diff_density_max 0.355
_refine_diff_density_min -0.235
_refine_diff_density_rms 0.048
_refine_ls_abs_structure_details 'Flack H D (1983), Acta Cryst. A39, 876-881'
_refine_ls_abs_structure_Flack 0.04(3)
_refine_ls_extinction_method none
_refine_ls_goodness_of_fit_ref 1.030
_refine_ls_hydrogen_treatment constr
_refine_ls_matrix_type full
_refine_ls_number_parameters 977
_refine_ls_number_reflns 9090
_refine_ls_number_restraints 1
_refine_ls_restrained_S_all 1.030
_refine_ls_R_factor_all 0.0623
_refine_ls_R_factor_gt 0.0494
_refine_ls_shift/su_max 0.000
_refine_ls_shift/su_mean 0.000
_refine_ls_structure_factor_coef Fsqd
_refine_ls_weighting_details 'calc w=1/[\s^2^(Fo^2^)+(0.0505P)^2^+2.7325P] where P=(Fo^2^+2Fc^2^)/3'
_refine_ls_weighting_scheme calc
_refine_ls_wR_factor_gt 0.1140
_refine_ls_wR_factor_ref 0.1246
_reflns_number_gt 7709
_reflns_number_total 9090
_reflns_threshold_expression >2sigma(I)
_cod_data_source_file om200569k_si_002.cif
_cod_data_source_block erk5744
_cod_original_sg_symbol_H-M P21
_cod_database_code 4065112

loop_
_symmetry_equiv_pos_as_xyz
'x, y, z'
'-x, y+1/2, -z'

loop_
_atom_site_label
_atom_site_type_symbol
_atom_site_fract_x
_atom_site_fract_y
_atom_site_fract_z
_atom_site_U_iso_or_equiv
_atom_site_adp_type
_atom_site_occupancy
_atom_site_symmetry_multiplicity
_atom_site_calc_flag
_atom_site_refinement_flags
C1A C 0.0783(5) 0.1157(4) 1.1036(4) 0.0694(17) Uani 1 1 d .
H1AA H 0.0575 0.1729 1.0860 0.104 Uiso 1 1 calc R
H1AB H 0.1042 0.1156 1.1583 0.104 Uiso 1 1 calc R
H1AC H 0.0070 0.0796 1.0881 0.104 Uiso 1 1 calc R
C2A C 0.1801(5) 0.0835(4) 1.0704(3) 0.0554(13) Uani 1 1 d .
H2A H 0.2117 0.0302 1.0879 0.066 Uiso 1 1 calc R
C3A C 0.2320(5) 0.1199(3) 1.0196(3) 0.0477(12) Uani 1 1 d .
C4A C 0.2948(4) 0.2307(3) 0.9194(3) 0.0443(11) Uani 1 1 d .
C5A C 0.3483(4) 0.1568(3) 0.9185(3) 0.0464(11) Uani 1 1 d .
H5A H 0.3944 0.1467 0.8821 0.056 Uiso 1 1 calc R
C6A C 0.3070(5) 0.3105(3) 0.8759(3) 0.0487(12) Uani 1 1 d .
H6AA H 0.2269 0.3247 0.8436 0.058 Uiso 1 1 calc R
H6AB H 0.3315 0.3571 0.9117 0.058 Uiso 1 1 calc R
C7A C 0.3990(5) 0.3023(4) 0.8278(3) 0.0577(14) Uani 1 1 d .
H7AA H 0.3717 0.2579 0.7901 0.069 Uiso 1 1 calc R
H7AB H 0.4777 0.2845 0.8597 0.069 Uiso 1 1 calc R
C8A C 0.4179(6) 0.3837(4) 0.7872(3) 0.0662(16) Uani 1 1 d .
H8AA H 0.3397 0.4034 0.7575 0.099 Uiso 1 1 calc R
H8AB H 0.4733 0.3732 0.7541 0.099 Uiso 1 1 calc R
H8AC H 0.4530 0.4264 0.8241 0.099 Uiso 1 1 calc R
P1 P 0.19420(11) 0.22299(8) 0.98322(7) 0.0427(3) Uani 1 1 d .
C11A C 0.2264(4) 0.3029(3) 1.0573(3) 0.0436(11) Uani 1 1 d .
C12A C 0.1403(4) 0.3440(3) 1.0895(3) 0.0461(12) Uani 1 1 d .
F12A F 0.0196(2) 0.3287(2) 1.06234(16) 0.0567(7) Uani 1 1 d .
C13A C 0.1721(4) 0.3999(3) 1.1483(3) 0.0450(11) Uani 1 1 d .
F13A F 0.0847(3) 0.4389(2) 1.17552(16) 0.0606(8) Uani 1 1 d .
C14A C 0.2933(5) 0.4162(3) 1.1785(3) 0.0463(11) Uani 1 1 d .
F14A F 0.3255(3) 0.4694(2) 1.23628(16) 0.0651(8) Uani 1 1 d .
C15A C 0.3825(5) 0.3772(3) 1.1495(3) 0.0483(12) Uani 1 1 d .
F15A F 0.5009(3) 0.3933(2) 1.17865(17) 0.0627(8) Uani 1 1 d .
C16A C 0.3490(4) 0.3218(3) 1.0905(3) 0.0454(11) Uani 1 1 d .
F16A F 0.4394(2) 0.2851(2) 1.06394(17) 0.0597(8) Uani 1 1 d .
C21A C 0.0370(4) 0.2388(3) 0.9296(3) 0.0459(12) Uani 1 1 d .
C22A C -0.0043(4) 0.3187(4) 0.9033(3) 0.0478(12) Uani 1 1 d .
F22A F 0.0668(3) 0.38652(19) 0.92344(17) 0.0570(7) Uani 1 1 d .
C23A C -0.1204(5) 0.3320(4) 0.8578(3) 0.0497(12) Uani 1 1 d .
F23A F -0.1565(3) 0.4100(2) 0.83495(18) 0.0688(9) Uani 1 1 d .
C24A C -0.1960(5) 0.2641(4) 0.8365(3) 0.0587(15) Uani 1 1 d .
F24A F -0.3078(3) 0.2754(3) 0.7918(2) 0.0882(12) Uani 1 1 d .
C25A C -0.1572(5) 0.1845(4) 0.8605(3) 0.0641(15) Uani 1 1 d .
F25A F -0.2317(3) 0.1178(3) 0.8378(2) 0.0936(12) Uani 1 1 d .
C26A C -0.0422(5) 0.1713(3) 0.9052(3) 0.0524(13) Uani 1 1 d .
F26A F -0.0087(3) 0.0918(2) 0.9235(2) 0.0724(9) Uani 1 1 d .
B1 B 0.3378(5) 0.0834(4) 0.9774(3) 0.0447(13) Uani 1 1 d .
C31A C 0.4768(4) 0.0761(3) 1.0322(3) 0.0423(11) Uani 1 1 d .
C32A C 0.5740(4) 0.0507(3) 1.0008(3) 0.0463(11) Uani 1 1 d .
F32A F 0.5501(3) 0.0324(2) 0.92602(17) 0.0640(9) Uani 1 1 d .
C33A C 0.6939(4) 0.0436(4) 1.0391(3) 0.0500(12) Uani 1 1 d .
F33A F 0.7813(3) 0.0197(3) 1.0025(2) 0.0753(10) Uani 1 1 d .
C34A C 0.7246(5) 0.0601(4) 1.1140(3) 0.0559(14) Uani 1 1 d .
F34A F 0.8406(3) 0.0513(3) 1.15450(19) 0.0787(10) Uani 1 1 d .
C35A C 0.6348(5) 0.0857(4) 1.1501(3) 0.0540(13) Uani 1 1 d .
F35A F 0.6630(3) 0.1012(3) 1.22418(18) 0.0784(10) Uani 1 1 d .
C36A C 0.5143(5) 0.0942(3) 1.1080(3) 0.0501(12) Uani 1 1 d .
F36A F 0.4339(3) 0.1194(3) 1.14916(18) 0.0721(10) Uani 1 1 d .
C41A C 0.2938(4) -0.0107(3) 0.9407(3) 0.0432(11) Uani 1 1 d .
C42A C 0.2336(4) -0.0216(3) 0.8668(3) 0.0442(11) Uani 1 1 d .
F42A F 0.2089(3) 0.0456(2) 0.82029(16) 0.0670(8) Uani 1 1 d .
C43A C 0.1935(5) -0.0986(4) 0.8342(3) 0.0526(13) Uani 1 1 d .
F43A F 0.1348(3) -0.1045(2) 0.76166(18) 0.0751(10) Uani 1 1 d .
C44A C 0.2135(5) -0.1710(4) 0.8777(3) 0.0531(13) Uani 1 1 d .
F44A F 0.1740(3) -0.2456(2) 0.8492(2) 0.0758(10) Uani 1 1 d .
C45A C 0.2721(5) -0.1620(3) 0.9526(3) 0.0546(13) Uani 1 1 d .
F45A F 0.2906(4) -0.2326(2) 0.9969(2) 0.0822(11) Uani 1 1 d .
C46A C 0.3098(5) -0.0842(3) 0.9823(3) 0.0491(12) Uani 1 1 d .
F46A F 0.3644(3) -0.0825(2) 1.05733(17) 0.0700(9) Uani 1 1 d .
C1B C 0.5013(5) -0.0498(5) 0.3981(4) 0.0702(18) Uani 1 1 d .
H1BA H 0.4878 0.0003 0.4260 0.105 Uiso 1 1 calc R
H1BB H 0.4389 -0.0916 0.4005 0.105 Uiso 1 1 calc R
H1BC H 0.4969 -0.0349 0.3457 0.105 Uiso 1 1 calc R
C2B C 0.6243(5) -0.0853(4) 0.4318(3) 0.0563(14) Uani 1 1 d .
H2B H 0.6400 -0.1387 0.4131 0.068 Uiso 1 1 calc R
C3B C 0.7157(4) -0.0535(3) 0.4842(3) 0.0463(12) Uani 1 1 d .
C4B C 0.8514(5) 0.0500(4) 0.5910(3) 0.0543(13) Uani 1 1 d .
C5B C 0.9061(5) -0.0234(4) 0.5872(3) 0.0502(12) Uani 1 1 d .
H5B H 0.9792 -0.0356 0.6227 0.060 Uiso 1 1 calc R
C6B C 0.8938(6) 0.1276(5) 0.6385(4) 0.0768(19) Uani 1 1 d .
H6BA H 0.8838 0.1769 0.6048 0.092 Uiso 1 1 calc R
H6BB H 0.8393 0.1357 0.6733 0.092 Uiso 1 1 calc R
C7B C 1.0146(6) 0.1267(6) 0.6808(5) 0.099(3) Uani 1 1 d .
H7BA H 1.0684 0.1126 0.6468 0.119 Uiso 1 1 calc R
H7BB H 1.0222 0.0810 0.7181 0.119 Uiso 1 1 calc R
C8B C 1.0623(6) 0.2080(4) 0.7227(3) 0.0681(16) Uani 1 1 d .
H8BA H 1.0848 0.2479 0.6876 0.102 Uiso 1 1 calc R
H8BB H 1.1337 0.1953 0.7626 0.102 Uiso 1 1 calc R
H8BC H 0.9987 0.2324 0.7446 0.102 Uiso 1 1 calc R
P2 P 0.70665(11) 0.04732(8) 0.52441(7) 0.0438(3) Uani 1 1 d .
C11B C 0.6918(4) 0.1290(3) 0.4524(3) 0.0434(11) Uani 1 1 d .
C12B C 0.5844(4) 0.1703(4) 0.4182(3) 0.0497(13) Uani 1 1 d .
F12B F 0.4802(2) 0.1582(2) 0.44268(17) 0.0613(8) Uani 1 1 d .
C13B C 0.5768(5) 0.2238(4) 0.3576(3) 0.0504(12) Uani 1 1 d .
F13B F 0.4700(3) 0.2614(2) 0.32552(19) 0.0708(9) Uani 1 1 d .
C14B C 0.6788(5) 0.2377(4) 0.3288(3) 0.0540(13) Uani 1 1 d .
F14B F 0.6694(3) 0.2870(2) 0.26839(19) 0.0739(9) Uani 1 1 d .
C15B C 0.7862(5) 0.1980(3) 0.3603(3) 0.0499(13) Uani 1 1 d .
F15B F 0.8856(3) 0.2095(2) 0.33155(18) 0.0663(9) Uani 1 1 d .
C16B C 0.7929(4) 0.1455(3) 0.4215(3) 0.0493(12) Uani 1 1 d .
F16B F 0.9005(2) 0.1086(2) 0.45040(17) 0.0601(8) Uani 1 1 d .
C21B C 0.5858(4) 0.0629(3) 0.5755(3) 0.0445(11) Uani 1 1 d .
C22B C 0.5641(4) 0.1424(3) 0.6025(3) 0.0467(12) Uani 1 1 d .
F22B F 0.6255(3) 0.21060(19) 0.58576(18) 0.0605(8) Uani 1 1 d .
C23B C 0.4785(5) 0.1565(4) 0.6447(3) 0.0519(13) Uani 1 1 d .
F23B F 0.4603(3) 0.2341(2) 0.66848(19) 0.0717(9) Uani 1 1 d .
C24B C 0.4123(5) 0.0883(4) 0.6616(3) 0.0574(14) Uani 1 1 d .
F24B F 0.3288(3) 0.1017(3) 0.7029(2) 0.0852(11) Uani 1 1 d .
C25B C 0.4316(5) 0.0089(4) 0.6378(3) 0.0559(14) Uani 1 1 d .
F25B F 0.3686(3) -0.0561(2) 0.6551(2) 0.0820(11) Uani 1 1 d .
C26B C 0.5195(5) -0.0027(3) 0.5966(3) 0.0490(12) Uani 1 1 d .
F26B F 0.5373(3) -0.0828(2) 0.57611(19) 0.0661(8) Uani 1 1 d .
B2 B 0.8511(5) -0.0926(4) 0.5233(3) 0.0441(13) Uani 1 1 d .
C31B C 0.9486(4) -0.0973(3) 0.4678(2) 0.0411(11) Uani 1 1 d .
C32B C 1.0684(4) -0.1254(3) 0.4973(3) 0.0457(11) Uani 1 1 d .
F32B F 1.1009(3) -0.1469(2) 0.57119(16) 0.0627(9) Uani 1 1 d .
C33B C 1.1584(4) -0.1330(3) 0.4575(3) 0.0488(12) Uani 1 1 d .
F33B F 1.2702(3) -0.1615(2) 0.49012(18) 0.0699(9) Uani 1 1 d .
C34B C 1.1306(5) -0.1141(4) 0.3813(3) 0.0512(13) Uani 1 1 d .
F34B F 1.2146(3) -0.1237(3) 0.33973(19) 0.0735(10) Uani 1 1 d .
C35B C 1.0162(5) -0.0833(4) 0.3487(3) 0.0542(13) Uani 1 1 d .
F35B F 0.9882(3) -0.0635(3) 0.27549(18) 0.0827(12) Uani 1 1 d .
C36B C 0.9292(4) -0.0751(4) 0.3925(3) 0.0488(12) Uani 1 1 d .
F36B F 0.8201(3) -0.0435(3) 0.35470(17) 0.0741(10) Uani 1 1 d .
C41B C 0.8325(4) -0.1877(3) 0.5568(3) 0.0475(12) Uani 1 1 d .
C42B C 0.8233(5) -0.2010(4) 0.6305(3) 0.0545(13) Uani 1 1 d .
F42B F 0.8262(4) -0.1351(3) 0.67782(18) 0.0848(11) Uani 1 1 d .
C43B C 0.8075(6) -0.2796(5) 0.6603(3) 0.0688(16) Uani 1 1 d .
F43B F 0.7980(4) -0.2868(3) 0.7325(2) 0.1070(15) Uani 1 1 d .
C44B C 0.8000(5) -0.3492(4) 0.6163(4) 0.0722(19) Uani 1 1 d .
F44B F 0.7828(4) -0.4267(3) 0.6428(3) 0.1090(15) Uani 1 1 d .
C45B C 0.8084(5) -0.3402(4) 0.5423(4) 0.0651(16) Uani 1 1 d .
F45B F 0.7982(4) -0.4084(3) 0.4964(3) 0.0988(13) Uani 1 1 d .
C46B C 0.8235(5) -0.2605(4) 0.5142(3) 0.0526(13) Uani 1 1 d .
F46B F 0.8265(3) -0.2555(2) 0.43993(18) 0.0746(10) Uani 1 1 d .

loop_
_atom_site_aniso_label
_atom_site_aniso_U_11
_atom_site_aniso_U_22
_atom_site_aniso_U_33
_atom_site_aniso_U_23
_atom_site_aniso_U_13
_atom_site_aniso_U_12
C1A 0.062(4) 0.077(5) 0.079(4) -0.001(3) 0.035(3) -0.015(3)
C2A 0.052(3) 0.049(3) 0.067(3) 0.002(3) 0.018(3) -0.007(3)
C3A 0.048(3) 0.042(3) 0.054(3) -0.003(2) 0.014(2) -0.003(2)
C4A 0.046(3) 0.040(3) 0.049(3) -0.007(2) 0.015(2) -0.003(2)
C5A 0.045(3) 0.049(3) 0.049(3) -0.003(2) 0.016(2) -0.003(2)
C6A 0.053(3) 0.042(3) 0.054(3) -0.004(2) 0.017(2) 0.000(2)
C7A 0.073(4) 0.052(3) 0.054(3) 0.005(3) 0.026(3) 0.000(3)
C8A 0.078(4) 0.057(4) 0.069(4) 0.015(3) 0.028(3) 0.000(3)
P1 0.0379(6) 0.0386(7) 0.0529(7) -0.0049(6) 0.0131(5) -0.0018(5)
C11A 0.042(3) 0.039(3) 0.051(3) -0.004(2) 0.014(2) -0.001(2)
C12A 0.037(3) 0.054(3) 0.047(3) 0.002(2) 0.007(2) -0.005(2)
F12A 0.0366(15) 0.072(2) 0.0638(17) -0.0160(16) 0.0155(13) -0.0022(14)
C13A 0.047(3) 0.049(3) 0.040(2) -0.006(2) 0.012(2) 0.004(2)
F13A 0.0601(18) 0.066(2) 0.0586(17) -0.0103(15) 0.0195(14) 0.0114(15)
C14A 0.059(3) 0.036(3) 0.041(3) -0.001(2) 0.006(2) -0.008(2)
F14A 0.076(2) 0.060(2) 0.0524(17) -0.0123(15) 0.0001(15) -0.0026(17)
C15A 0.047(3) 0.043(3) 0.051(3) 0.002(2) 0.003(2) -0.003(2)
F15A 0.0421(16) 0.061(2) 0.0750(19) 0.0001(16) -0.0078(13) -0.0087(14)
C16A 0.038(3) 0.044(3) 0.055(3) 0.001(2) 0.011(2) 0.005(2)
F16A 0.0396(15) 0.063(2) 0.0770(19) -0.0109(16) 0.0138(14) 0.0037(15)
C21A 0.045(3) 0.040(3) 0.053(3) -0.009(2) 0.012(2) 0.001(2)
C22A 0.041(3) 0.050(3) 0.052(3) -0.011(2) 0.010(2) -0.003(2)
F22A 0.0563(17) 0.0427(18) 0.0682(18) -0.0042(14) 0.0057(14) -0.0020(14)
C23A 0.048(3) 0.048(3) 0.052(3) -0.007(2) 0.009(2) 0.014(3)
F23A 0.065(2) 0.068(2) 0.069(2) -0.0090(17) 0.0078(15) 0.0212(18)
C24A 0.035(3) 0.078(4) 0.058(3) -0.007(3) 0.001(2) 0.007(3)
F24A 0.0453(18) 0.118(3) 0.092(2) -0.012(2) -0.0058(17) 0.004(2)
C25A 0.050(3) 0.070(4) 0.068(4) -0.014(3) 0.004(3) -0.011(3)
F25A 0.068(2) 0.087(3) 0.113(3) -0.021(2) -0.008(2) -0.030(2)
C26A 0.047(3) 0.043(3) 0.065(3) -0.012(2) 0.009(2) -0.001(2)
F26A 0.068(2) 0.047(2) 0.095(2) -0.0094(17) 0.0029(17) -0.0141(16)
B1 0.046(3) 0.043(3) 0.047(3) 0.001(3) 0.016(2) -0.001(3)
C31A 0.048(3) 0.034(3) 0.047(3) -0.003(2) 0.014(2) 0.000(2)
C32A 0.051(3) 0.042(3) 0.047(3) -0.006(2) 0.013(2) 0.005(2)
F32A 0.0595(19) 0.076(2) 0.0583(18) -0.0091(16) 0.0166(14) 0.0124(17)
C33A 0.042(3) 0.047(3) 0.063(3) -0.006(3) 0.016(2) 0.003(2)
F33A 0.0512(18) 0.098(3) 0.082(2) 0.003(2) 0.0260(16) 0.0183(18)
C34A 0.038(3) 0.059(4) 0.066(3) 0.001(3) 0.003(2) -0.001(3)
F34A 0.0488(18) 0.102(3) 0.080(2) 0.004(2) 0.0036(16) 0.0025(19)
C35A 0.061(3) 0.050(3) 0.049(3) -0.008(2) 0.008(2) -0.008(3)
F35A 0.070(2) 0.104(3) 0.0539(19) -0.0198(19) -0.0011(15) -0.005(2)
C36A 0.047(3) 0.042(3) 0.063(3) -0.010(3) 0.018(2) -0.001(2)
F36A 0.0569(19) 0.101(3) 0.0627(19) -0.0231(18) 0.0233(15) 0.0031(18)
C41A 0.040(3) 0.041(3) 0.050(3) -0.001(2) 0.012(2) -0.001(2)
C42A 0.045(3) 0.042(3) 0.046(3) 0.006(2) 0.012(2) 0.001(2)
F42A 0.084(2) 0.054(2) 0.0556(17) 0.0072(16) 0.0009(15) 0.0059(18)
C43A 0.048(3) 0.061(4) 0.048(3) -0.012(3) 0.010(2) 0.006(3)
F43A 0.080(2) 0.081(3) 0.0582(19) -0.0183(17) 0.0026(16) -0.0008(19)
C44A 0.048(3) 0.051(3) 0.063(3) -0.011(3) 0.018(2) -0.003(3)
F44A 0.084(2) 0.054(2) 0.091(2) -0.0260(18) 0.0232(19) -0.0165(18)
C45A 0.061(3) 0.040(3) 0.066(3) 0.005(3) 0.021(3) 0.001(3)
F45A 0.118(3) 0.0392(19) 0.088(2) 0.0099(17) 0.020(2) -0.0069(19)
C46A 0.059(3) 0.039(3) 0.047(3) 0.004(2) 0.007(2) -0.002(2)
F46A 0.094(2) 0.052(2) 0.0550(17) 0.0128(15) -0.0012(16) -0.0060(18)
C1B 0.037(3) 0.089(5) 0.077(4) -0.022(4) -0.002(3) -0.001(3)
C2B 0.048(3) 0.056(3) 0.065(3) -0.013(3) 0.013(3) -0.002(3)
C3B 0.042(3) 0.050(3) 0.048(3) -0.004(2) 0.013(2) 0.004(2)
C4B 0.050(3) 0.049(3) 0.062(3) -0.007(3) 0.009(2) 0.001(3)
C5B 0.039(3) 0.056(3) 0.055(3) -0.001(3) 0.009(2) 0.006(2)
C6B 0.058(4) 0.071(5) 0.097(5) -0.041(4) 0.010(3) -0.004(3)
C7B 0.062(4) 0.104(6) 0.126(6) -0.061(5) 0.009(4) -0.012(4)
C8B 0.068(4) 0.066(4) 0.066(4) -0.020(3) 0.006(3) -0.011(3)
P2 0.0377(6) 0.0418(7) 0.0534(7) -0.0034(6) 0.0134(5) 0.0003(6)
C11B 0.036(3) 0.041(3) 0.057(3) -0.006(2) 0.017(2) -0.003(2)
C12B 0.035(3) 0.057(3) 0.060(3) -0.005(3) 0.017(2) -0.001(2)
F12B 0.0423(16) 0.073(2) 0.0737(19) 0.0134(17) 0.0237(14) 0.0057(15)
C13B 0.047(3) 0.050(3) 0.055(3) 0.003(3) 0.015(2) 0.011(3)
F13B 0.062(2) 0.072(2) 0.080(2) 0.0194(18) 0.0193(16) 0.0173(17)
C14B 0.066(4) 0.043(3) 0.058(3) -0.002(3) 0.026(3) -0.001(3)
F14B 0.093(2) 0.063(2) 0.074(2) 0.0220(18) 0.0369(18) 0.0105(19)
C15B 0.049(3) 0.050(3) 0.057(3) -0.003(3) 0.024(2) -0.006(2)
F15B 0.0639(19) 0.072(2) 0.074(2) -0.0007(17) 0.0372(16) -0.0124(17)
C16B 0.036(3) 0.047(3) 0.067(3) -0.015(3) 0.016(2) -0.001(2)
F16B 0.0368(15) 0.068(2) 0.078(2) 0.0062(17) 0.0184(14) 0.0036(15)
C21B 0.035(2) 0.046(3) 0.053(3) 0.001(2) 0.011(2) -0.002(2)
C22B 0.046(3) 0.045(3) 0.052(3) 0.002(2) 0.018(2) -0.001(2)
F22B 0.0655(19) 0.0448(18) 0.080(2) -0.0066(15) 0.0342(16) -0.0051(15)
C23B 0.053(3) 0.052(3) 0.055(3) 0.000(3) 0.022(2) 0.011(3)
F23B 0.088(2) 0.060(2) 0.077(2) -0.0074(17) 0.0407(19) 0.0186(18)
C24B 0.054(3) 0.072(4) 0.052(3) 0.009(3) 0.023(3) 0.008(3)
F24B 0.078(2) 0.107(3) 0.087(2) 0.006(2) 0.055(2) 0.009(2)
C25B 0.055(3) 0.064(4) 0.052(3) 0.008(3) 0.019(3) -0.011(3)
F25B 0.087(2) 0.078(3) 0.094(3) 0.013(2) 0.049(2) -0.021(2)
C26B 0.050(3) 0.042(3) 0.056(3) 0.005(2) 0.016(2) 0.000(2)
F26B 0.080(2) 0.0415(18) 0.086(2) 0.0032(16) 0.0359(18) -0.0041(16)
B2 0.041(3) 0.043(3) 0.048(3) -0.003(3) 0.010(2) 0.003(3)
C31B 0.037(2) 0.041(3) 0.043(3) 0.000(2) 0.0056(19) 0.005(2)
C32B 0.050(3) 0.037(3) 0.052(3) 0.004(2) 0.014(2) 0.007(2)
F32B 0.0572(18) 0.077(2) 0.0538(17) 0.0157(16) 0.0125(14) 0.0254(16)
C33B 0.040(3) 0.046(3) 0.061(3) 0.000(2) 0.011(2) 0.006(2)
F33B 0.0463(17) 0.085(3) 0.080(2) 0.0103(19) 0.0167(15) 0.0242(17)
C34B 0.043(3) 0.057(3) 0.059(3) -0.003(3) 0.024(2) -0.002(2)
F34B 0.0576(19) 0.099(3) 0.071(2) -0.0008(19) 0.0293(16) 0.0012(19)
C35B 0.054(3) 0.067(4) 0.043(3) 0.001(3) 0.013(2) -0.003(3)
F35B 0.070(2) 0.129(4) 0.0506(18) 0.0182(19) 0.0167(15) 0.007(2)
C36B 0.034(3) 0.055(3) 0.056(3) -0.001(2) 0.007(2) 0.002(2)
F36B 0.0444(17) 0.118(3) 0.0559(18) 0.0136(19) 0.0029(13) 0.0106(19)
C41B 0.035(2) 0.052(3) 0.056(3) 0.001(2) 0.011(2) 0.003(2)
C42B 0.053(3) 0.058(4) 0.054(3) 0.004(3) 0.014(2) 0.004(3)
F42B 0.124(3) 0.083(3) 0.0555(19) -0.0075(18) 0.038(2) 0.006(2)
C43B 0.073(4) 0.071(5) 0.065(4) 0.022(3) 0.022(3) 0.007(4)
F43B 0.125(3) 0.121(4) 0.082(3) 0.044(3) 0.037(2) 0.012(3)
C44B 0.054(3) 0.058(4) 0.107(5) 0.034(4) 0.022(3) 0.006(3)
F44B 0.102(3) 0.074(3) 0.155(4) 0.054(3) 0.037(3) 0.001(2)
C45B 0.052(3) 0.048(4) 0.097(5) -0.005(3) 0.019(3) -0.003(3)
F45B 0.112(3) 0.049(2) 0.135(3) -0.015(2) 0.027(3) -0.015(2)
C46B 0.051(3) 0.048(3) 0.059(3) -0.007(3) 0.015(2) -0.001(3)
F46B 0.096(3) 0.067(2) 0.064(2) -0.0210(17) 0.0259(18) -0.0124(19)

loop_
_atom_type_symbol
_atom_type_description
_atom_type_scat_dispersion_real
_atom_type_scat_dispersion_imag
_atom_type_scat_source
C C 0.0181 0.0091 'International Tables Vol C Tables 4.2.6.8 and 6.1.1.4'
H H 0.0000 0.0000 'International Tables Vol C Tables 4.2.6.8 and 6.1.1.4'
B B 0.0090 0.0039 'International Tables Vol C Tables 4.2.6.8 and 6.1.1.4'
F F 0.0727 0.0534 'International Tables Vol C Tables 4.2.6.8 and 6.1.1.4'
P P 0.2955 0.4335 'International Tables Vol C Tables 4.2.6.8 and 6.1.1.4'

loop_
_geom_angle_atom_site_label_1
_geom_angle_atom_site_label_2
_geom_angle_atom_site_label_3
_geom_angle
C2A C1A H1AA 109.5
C2A C1A H1AB 109.5
H1AA C1A H1AB 109.5
C2A C1A H1AC 109.5
H1AA C1A H1AC 109.5
H1AB C1A H1AC 109.5
C3A C2A C1A 128.7(6)
C3A C2A H2A 115.6
C1A C2A H2A 115.6
C2A C3A B1 130.0(5)
C2A C3A P1 123.5(4)
B1 C3A P1 106.5(3)
C5A C4A C6A 129.9(4)
C5A C4A P1 107.5(4)
C6A C4A P1 122.6(4)
C4A C5A B1 122.3(4)
C4A C5A H5A 118.8
B1 C5A H5A 118.8
C7A C6A C4A 112.8(4)
C7A C6A H6AA 109.0
C4A C6A H6AA 109.0
C7A C6A H6AB 109.0
C4A C6A H6AB 109.0
H6AA C6A H6AB 107.8
C6A C7A C8A 113.5(5)
C6A C7A H7AA 108.9
C8A C7A H7AA 108.9
C6A C7A H7AB 108.9
C8A C7A H7AB 108.9
H7AA C7A H7AB 107.7
C7A C8A H8AA 109.5
C7A C8A H8AB 109.5
H8AA C8A H8AB 109.5
C7A C8A H8AC 109.5
H8AA C8A H8AC 109.5
H8AB C8A H8AC 109.5
C3A P1 C4A 99.9(2)
C3A P1 C11A 111.8(2)
C4A P1 C11A 112.5(2)
C3A P1 C21A 116.4(2)
C4A P1 C21A 108.4(2)
C11A P1 C21A 107.8(2)
C12A C11A C16A 114.9(4)
C12A C11A P1 126.3(4)
C16A C11A P1 118.6(4)
F12A C12A C13A 117.6(4)
F12A C12A C11A 119.5(4)
C13A C12A C11A 123.0(4)
F13A C13A C14A 120.3(4)
F13A C13A C12A 120.1(4)
C14A C13A C12A 119.6(4)
F14A C14A C13A 120.2(5)
F14A C14A C15A 119.7(4)
C13A C14A C15A 120.1(5)
F15A C15A C16A 120.2(5)
F15A C15A C14A 120.3(5)
C16A C15A C14A 119.5(4)
F16A C16A C15A 117.5(4)
F16A C16A C11A 119.7(4)
C15A C16A C11A 122.9(4)
C22A C21A C26A 116.6(5)
C22A C21A P1 120.9(4)
C26A C21A P1 122.1(4)
F22A C22A C23A 117.4(5)
F22A C22A C21A 120.2(4)
C23A C22A C21A 122.4(5)
F23A C23A C24A 120.9(5)
F23A C23A C22A 120.1(5)
C24A C23A C22A 119.0(5)
F24A C24A C23A 120.0(6)
F24A C24A C25A 120.0(6)
C23A C24A C25A 120.0(5)
F25A C25A C24A 119.4(5)
F25A C25A C26A 119.5(6)
C24A C25A C26A 121.0(5)
F26A C26A C25A 117.7(5)
F26A C26A C21A 121.4(5)
C25A C26A C21A 121.0(5)
C5A B1 C31A 104.6(4)
C5A B1 C3A 103.0(4)
C31A B1 C3A 114.9(4)
C5A B1 C41A 116.2(4)
C31A B1 C41A 109.4(4)
C3A B1 C41A 108.7(4)
C36A C31A C32A 112.3(4)
C36A C31A B1 128.5(4)
C32A C31A B1 119.2(4)
F32A C32A C33A 116.1(4)
F32A C32A C31A 118.4(4)
C33A C32A C31A 125.5(4)
C34A C33A F33A 120.0(5)
C34A C33A C32A 119.5(5)
F33A C33A C32A 120.4(5)
F34A C34A C33A 121.7(5)
F34A C34A C35A 119.1(5)
C33A C34A C35A 119.2(5)
F35A C35A C34A 120.1(5)
F35A C35A C36A 120.9(5)
C34A C35A C36A 119.0(5)
F36A C36A C31A 121.6(4)
F36A C36A C35A 113.9(4)
C31A C36A C35A 124.4(5)
C42A C41A C46A 114.0(5)
C42A C41A B1 122.8(4)
C46A C41A B1 123.2(4)
F42A C42A C41A 120.1(5)
F42A C42A C43A 115.1(4)
C41A C42A C43A 124.8(5)
F43A C43A C44A 119.1(5)
F43A C43A C42A 121.6(5)
C44A C43A C42A 119.4(5)
F44A C44A C45A 121.4(5)
F44A C44A C43A 121.3(5)
C45A C44A C43A 117.3(5)
F45A C45A C46A 120.6(5)
F45A C45A C44A 118.3(5)
C46A C45A C44A 121.1(5)
F46A C46A C45A 116.2(5)
F46A C46A C41A 120.4(5)
C45A C46A C41A 123.4(5)
C2B C1B H1BA 109.5
C2B C1B H1BB 109.5
H1BA C1B H1BB 109.5
C2B C1B H1BC 109.5
H1BA C1B H1BC 109.5
H1BB C1B H1BC 109.5
C3B C2B C1B 130.1(5)
C3B C2B H2B 115.0
C1B C2B H2B 115.0
C2B C3B B2 130.8(5)
C2B C3B P2 122.1(4)
B2 C3B P2 107.1(3)
C5B C4B C6B 130.8(5)
C5B C4B P2 107.6(4)
C6B C4B P2 121.6(4)
C4B C5B B2 121.9(5)
C4B C5B H5B 119.1
B2 C5B H5B 119.1
C7B C6B C4B 116.5(6)
C7B C6B H6BA 108.2
C4B C6B H6BA 108.2
C7B C6B H6BB 108.2
C4B C6B H6BB 108.2
H6BA C6B H6BB 107.3
C6B C7B C8B 116.8(7)
C6B C7B H7BA 108.1
C8B C7B H7BA 108.1
C6B C7B H7BB 108.1
C8B C7B H7BB 108.1
H7BA C7B H7BB 107.3
C7B C8B H8BA 109.5
C7B C8B H8BB 109.5
H8BA C8B H8BB 109.5
C7B C8B H8BC 109.5
H8BA C8B H8BC 109.5
H8BB C8B H8BC 109.5
C3B P2 C4B 100.0(3)
C3B P2 C11B 110.4(2)
C4B P2 C11B 113.0(2)
C3B P2 C21B 116.8(2)
C4B P2 C21B 108.3(2)
C11B P2 C21B 108.2(2)
C12B C11B C16B 115.6(5)
C12B C11B P2 125.9(4)
C16B C11B P2 118.1(4)
F12B C12B C13B 116.6(4)
F12B C12B C11B 120.8(5)
C13B C12B C11B 122.6(4)
F13B C13B C12B 120.5(4)
F13B C13B C14B 119.8(5)
C12B C13B C14B 119.7(5)
F14B C14B C15B 121.0(5)
F14B C14B C13B 119.3(5)
C15B C14B C13B 119.7(5)
F15B C15B C14B 120.2(5)
F15B C15B C16B 119.8(5)
C14B C15B C16B 120.0(4)
F16B C16B C15B 117.5(4)
F16B C16B C11B 120.1(5)
C15B C16B C11B 122.4(5)
C26B C21B C22B 115.8(4)
C26B C21B P2 123.2(4)
C22B C21B P2 120.7(4)
F22B C22B C23B 116.8(5)
F22B C22B C21B 120.3(4)
C23B C22B C21B 122.9(5)
F23B C23B C22B 120.5(5)
F23B C23B C24B 121.2(4)
C22B C23B C24B 118.2(5)
F24B C24B C25B 120.3(5)
F24B C24B C23B 118.5(5)
C25B C24B C23B 121.2(5)
F25B C25B C24B 120.7(5)
F25B C25B C26B 120.6(6)
C24B C25B C26B 118.7(5)
F26B C26B C25B 116.4(5)
F26B C26B C21B 120.6(4)
C25B C26B C21B 123.1(5)
C5B B2 C3B 102.8(4)
C5B B2 C31B 105.9(4)
C3B B2 C31B 115.2(4)
C5B B2 C41B 114.4(4)
C3B B2 C41B 108.7(4)
C31B B2 C41B 109.8(4)
C36B C31B C32B 112.6(4)
C36B C31B B2 128.1(4)
C32B C31B B2 119.3(4)
F32B C32B C33B 115.9(4)
F32B C32B C31B 118.7(4)
C33B C32B C31B 125.4(4)
F33B C33B C32B 121.4(5)
F33B C33B C34B 119.6(4)
C32B C33B C34B 119.0(5)
F34B C34B C35B 120.1(5)
F34B C34B C33B 120.8(5)
C35B C34B C33B 119.0(4)
F35B C35B C34B 120.0(4)
F35B C35B C36B 120.7(5)
C34B C35B C36B 119.4(5)
F36B C36B C31B 121.2(4)
F36B C36B C35B 114.2(4)
C31B C36B C35B 124.5(5)
C46B C41B C42B 113.8(5)
C46B C41B B2 123.6(4)
C42B C41B B2 122.5(5)
F42B C42B C41B 120.3(5)
F42B C42B C43B 115.7(5)
C41B C42B C43B 124.0(6)
F43B C43B C44B 120.0(6)
F43B C43B C42B 120.1(6)
C44B C43B C42B 119.9(5)
F44B C44B C43B 121.6(6)
F44B C44B C45B 119.4(7)
C43B C44B C45B 119.0(6)
F45B C45B C44B 120.4(6)
F45B C45B C46B 119.9(6)
C44B C45B C46B 119.7(6)
F46B C46B C41B 119.5(5)
F46B C46B C45B 116.8(5)
C41B C46B C45B 123.6(5)

loop_
_geom_bond_atom_site_label_1
_geom_bond_atom_site_label_2
_geom_bond_distance
C1A C2A 1.493(8)
C1A H1AA 0.9700
C1A H1AB 0.9700
C1A H1AC 0.9700
C2A C3A 1.327(7)
C2A H2A 0.9400
C3A B1 1.651(7)
C3A P1 1.774(5)
C4A C5A 1.314(7)
C4A C6A 1.511(7)
C4A P1 1.792(5)
C5A B1 1.599(8)
C5A H5A 0.9400
C6A C7A 1.498(7)
C6A H6AA 0.9800
C6A H6AB 0.9800
C7A C8A 1.521(8)
C7A H7AA 0.9800
C7A H7AB 0.9800
C8A H8AA 0.9700
C8A H8AB 0.9700
C8A H8AC 0.9700
P1 C11A 1.821(5)
P1 C21A 1.824(5)
C11A C12A 1.395(7)
C11A C16A 1.399(7)
C12A F12A 1.351(5)
C12A C13A 1.370(7)
C13A F13A 1.341(5)
C13A C14A 1.367(7)
C14A F14A 1.330(6)
C14A C15A 1.374(7)
C15A F15A 1.335(6)
C15A C16A 1.369(7)
C16A F16A 1.346(5)
C21A C22A 1.392(7)
C21A C26A 1.395(7)
C22A F22A 1.336(6)
C22A C23A 1.389(7)
C23A F23A 1.334(6)
C23A C24A 1.368(8)
C24A F24A 1.340(6)
C24A C25A 1.370(9)
C25A F25A 1.350(7)
C25A C26A 1.374(8)
C26A F26A 1.331(6)
B1 C31A 1.651(8)
B1 C41A 1.660(8)
C31A C36A 1.375(7)
C31A C32A 1.395(7)
C32A F32A 1.355(5)
C32A C33A 1.369(7)
C33A C34A 1.350(7)
C33A F33A 1.354(6)
C34A F34A 1.347(6)
C34A C35A 1.378(8)
C35A F35A 1.334(6)
C35A C36A 1.397(7)
C36A F36A 1.352(6)
C41A C42A 1.369(7)
C41A C46A 1.375(7)
C42A F42A 1.347(6)
C42A C43A 1.383(7)
C43A F43A 1.336(6)
C43A C44A 1.380(8)
C44A F44A 1.323(6)
C44A C45A 1.377(8)
C45A F45A 1.364(6)
C45A C46A 1.371(7)
C46A F46A 1.361(6)
C1B C2B 1.484(8)
C1B H1BA 0.9700
C1B H1BB 0.9700
C1B H1BC 0.9700
C2B C3B 1.329(7)
C2B H2B 0.9400
C3B B2 1.642(7)
C3B P2 1.766(5)
C4B C5B 1.322(8)
C4B C6B 1.513(8)
C4B P2 1.789(5)
C5B B2 1.611(8)
C5B H5B 0.9400
C6B C7B 1.396(9)
C6B H6BA 0.9800
C6B H6BB 0.9800
C7B C8B 1.527(9)
C7B H7BA 0.9800
C7B H7BB 0.9800
C8B H8BA 0.9700
C8B H8BB 0.9700
C8B H8BC 0.9700
P2 C11B 1.819(5)
P2 C21B 1.821(5)
C11B C12B 1.385(7)
C11B C16B 1.396(7)
C12B F12B 1.351(5)
C12B C13B 1.375(7)
C13B F13B 1.344(6)
C13B C14B 1.376(7)
C14B F14B 1.331(6)
C14B C15B 1.362(8)
C15B F15B 1.343(5)
C15B C16B 1.375(8)
C16B F16B 1.334(6)
C21B C26B 1.379(7)
C21B C22B 1.390(7)
C22B F22B 1.350(6)
C22B C23B 1.373(7)
C23B F23B 1.332(6)
C23B C24B 1.382(8)
C24B F24B 1.339(6)
C24B C25B 1.361(8)
C25B F25B 1.324(6)
C25B C26B 1.375(8)
C26B F26B 1.346(6)
B2 C31B 1.646(7)
B2 C41B 1.652(8)
C31B C36B 1.380(7)
C31B C32B 1.398(6)
C32B F32B 1.351(5)
C32B C33B 1.371(7)
C33B F33B 1.336(6)
C33B C34B 1.380(7)
C34B F34B 1.339(6)
C34B C35B 1.373(8)
C35B F35B 1.333(6)
C35B C36B 1.394(7)
C36B F36B 1.354(6)
C41B C46B 1.379(7)
C41B C42B 1.382(7)
C42B F42B 1.345(7)
C42B C43B 1.383(9)
C43B F43B 1.343(7)
C43B C44B 1.351(10)
C44B F44B 1.346(7)
C44B C45B 1.375(9)
C45B F45B 1.353(7)
C45B C46B 1.384(8)
C46B F46B 1.359(6)

loop_
_geom_torsion_atom_site_label_1
_geom_torsion_atom_site_label_2
_geom_torsion_atom_site_label_3
_geom_torsion_atom_site_label_4
_geom_torsion
C1A C2A C3A B1 -175.3(6)
C1A C2A C3A P1 4.1(9)
C6A C4A C5A B1 171.2(5)
P1 C4A C5A B1 -9.9(6)
C5A C4A C6A C7A -2.8(8)
P1 C4A C6A C7A 178.5(4)
C4A C6A C7A C8A -176.6(5)
C2A C3A P1 C4A -179.7(5)
B1 C3A P1 C4A -0.1(4)
C2A C3A P1 C11A 61.2(5)
B1 C3A P1 C11A -119.3(3)
C2A C3A P1 C21A -63.3(5)
B1 C3A P1 C21A 116.2(3)
C5A C4A P1 C3A 5.5(4)
C6A C4A P1 C3A -175.6(4)
C5A C4A P1 C11A 124.2(4)
C6A C4A P1 C11A -56.9(5)
C5A C4A P1 C21A -116.8(4)
C6A C4A P1 C21A 62.2(5)
C3A P1 C11A C12A -104.0(5)
C4A P1 C11A C12A 144.6(4)
C21A P1 C11A C12A 25.2(5)
C3A P1 C11A C16A 70.6(4)
C4A P1 C11A C16A -40.8(5)
C21A P1 C11A C16A -160.2(4)
C16A C11A C12A F12A -178.7(4)
P1 C11A C12A F12A -3.9(7)
C16A C11A C12A C13A 1.2(8)
P1 C11A C12A C13A 175.9(4)
F12A C12A C13A F13A -1.8(7)
C11A C12A C13A F13A 178.4(5)
F12A C12A C13A C14A 178.9(5)
C11A C12A C13A C14A -1.0(8)
F13A C13A C14A F14A 1.6(7)
C12A C13A C14A F14A -179.0(5)
F13A C13A C14A C15A -178.9(5)
C12A C13A C14A C15A 0.5(8)
F14A C14A C15A F15A -0.8(7)
C13A C14A C15A F15A 179.7(5)
F14A C14A C15A C16A 179.3(5)
C13A C14A C15A C16A -0.2(8)
F15A C15A C16A F16A 0.0(7)
C14A C15A C16A F16A 179.9(5)
F15A C15A C16A C11A -179.5(5)
C14A C15A C16A C11A 0.4(8)
C12A C11A C16A F16A 179.7(4)
P1 C11A C16A F16A 4.4(7)
C12A C11A C16A C15A -0.9(7)
P1 C11A C16A C15A -176.1(4)
C3A P1 C21A C22A 175.4(4)
C4A P1 C21A C22A -73.1(4)
C11A P1 C21A C22A 48.9(4)
C3A P1 C21A C26A -12.5(5)
C4A P1 C21A C26A 99.0(5)
C11A P1 C21A C26A -139.1(4)
C26A C21A C22A F22A -179.3(4)
P1 C21A C22A F22A -6.8(6)
C26A C21A C22A C23A 2.8(7)
P1 C21A C22A C23A 175.3(4)
F22A C22A C23A F23A 0.9(7)
C21A C22A C23A F23A 178.9(4)
F22A C22A C23A C24A -179.5(4)
C21A C22A C23A C24A -1.6(7)
F23A C23A C24A F24A 0.3(8)
C22A C23A C24A F24A -179.2(5)
F23A C23A C24A C25A 180.0(5)
C22A C23A C24A C25A 0.5(8)
F24A C24A C25A F25A 1.1(9)
C23A C24A C25A F25A -178.6(5)
F24A C24A C25A C26A 178.8(5)
C23A C24A C25A C26A -0.8(9)
F25A C25A C26A F26A 0.7(8)
C24A C25A C26A F26A -177.0(5)
F25A C25A C26A C21A 179.9(5)
C24A C25A C26A C21A 2.2(9)
C22A C21A C26A F26A 176.1(5)
P1 C21A C26A F26A 3.7(7)
C22A C21A C26A C25A -3.1(7)
P1 C21A C26A C25A -175.5(4)
C4A C5A B1 C31A -110.8(5)
C4A C5A B1 C3A 9.7(7)
C4A C5A B1 C41A 128.4(5)
C2A C3A B1 C5A 175.3(5)
P1 C3A B1 C5A -4.2(5)
C2A C3A B1 C31A -71.5(7)
P1 C3A B1 C31A 109.0(4)
C2A C3A B1 C41A 51.4(7)
P1 C3A B1 C41A -128.1(4)
C5A B1 C31A C36A 114.0(5)
C3A B1 C31A C36A 1.8(8)
C41A B1 C31A C36A -120.8(5)
C5A B1 C31A C32A -64.1(6)
C3A B1 C31A C32A -176.3(5)
C41A B1 C31A C32A 61.1(6)
C36A C31A C32A F32A -178.8(5)
B1 C31A C32A F32A -0.4(7)
C36A C31A C32A C33A 0.1(8)
B1 C31A C32A C33A 178.5(5)
F32A C32A C33A C34A -179.4(5)
C31A C32A C33A C34A 1.6(9)
F32A C32A C33A F33A 0.0(8)
C31A C32A C33A F33A -178.9(5)
F33A C33A C34A F34A -1.8(9)
C32A C33A C34A F34A 177.7(5)
F33A C33A C34A C35A 179.0(5)
C32A C33A C34A C35A -1.5(9)
F34A C34A C35A F35A -0.1(8)
C33A C34A C35A F35A 179.1(5)
F34A C34A C35A C36A -179.5(5)
C33A C34A C35A C36A -0.3(9)
C32A C31A C36A F36A -179.5(5)
B1 C31A C36A F36A 2.3(8)
C32A C31A C36A C35A -2.1(8)
B1 C31A C36A C35A 179.7(5)
F35A C35A C36A F36A 0.4(7)
C34A C35A C36A F36A 179.9(5)
F35A C35A C36A C31A -177.2(5)
C34A C35A C36A C31A 2.3(9)
C5A B1 C41A C42A -19.9(7)
C31A B1 C41A C42A -138.1(5)
C3A B1 C41A C42A 95.7(5)
C5A B1 C41A C46A 163.0(5)
C31A B1 C41A C46A 44.8(6)
C3A B1 C41A C46A -81.4(6)
C46A C41A C42A F42A 178.1(4)
B1 C41A C42A F42A 0.8(7)
C46A C41A C42A C43A -1.5(7)
B1 C41A C42A C43A -178.8(4)
F42A C42A C43A F43A 0.1(7)
C41A C42A C43A F43A 179.7(5)
F42A C42A C43A C44A -179.3(4)
C41A C42A C43A C44A 0.3(8)
F43A C43A C44A F44A -1.1(8)
C42A C43A C44A F44A 178.4(5)
F43A C43A C44A C45A -178.7(5)
C42A C43A C44A C45A 0.8(7)
F44A C44A C45A F45A 1.1(8)
C43A C44A C45A F45A 178.7(5)
F44A C44A C45A C46A -178.1(5)
C43A C44A C45A C46A -0.6(8)
F45A C45A C46A F46A -0.6(8)
C44A C45A C46A F46A 178.7(5)
F45A C45A C46A C41A -180.0(5)
C44A C45A C46A C41A -0.7(8)
C42A C41A C46A F46A -177.7(4)
B1 C41A C46A F46A -0.4(7)
C42A C41A C46A C45A 1.7(8)
B1 C41A C46A C45A 179.0(5)
C1B C2B C3B B2 178.6(6)
C1B C2B C3B P2 -2.0(9)
C6B C4B C5B B2 -171.0(6)
P2 C4B C5B B2 7.5(6)
C5B C4B C6B C7B 6.7(11)
P2 C4B C6B C7B -171.6(6)
C4B C6B C7B C8B 174.1(7)
C2B C3B P2 C4B 177.9(5)
B2 C3B P2 C4B -2.6(4)
C2B C3B P2 C11B -62.9(5)
B2 C3B P2 C11B 116.6(3)
C2B C3B P2 C21B 61.3(5)
B2 C3B P2 C21B -119.2(3)
C5B C4B P2 C3B -2.5(4)
C6B C4B P2 C3B 176.2(5)
C5B C4B P2 C11B -119.8(4)
C6B C4B P2 C11B 58.9(5)
C5B C4B P2 C21B 120.3(4)
C6B C4B P2 C21B -61.0(5)
C3B P2 C11B C12B 102.2(5)
C4B P2 C11B C12B -146.7(4)
C21B P2 C11B C12B -26.8(5)
C3B P2 C11B C16B -69.5(4)
C4B P2 C11B C16B 41.5(5)
C21B P2 C11B C16B 161.5(4)
C16B C11B C12B F12B 179.0(5)
P2 C11B C12B F12B 7.1(7)
C16B C11B C12B C13B 0.2(8)
P2 C11B C12B C13B -171.7(4)
F12B C12B C13B F13B 0.1(8)
C11B C12B C13B F13B 178.9(5)
F12B C12B C13B C14B -178.7(5)
C11B C12B C13B C14B 0.2(8)
F13B C13B C14B F14B -1.3(8)
C12B C13B C14B F14B 177.4(5)
F13B C13B C14B C15B -178.5(5)
C12B C13B C14B C15B 0.2(8)
F14B C14B C15B F15B 1.3(8)
C13B C14B C15B F15B 178.4(5)
F14B C14B C15B C16B -178.2(5)
C13B C14B C15B C16B -1.0(8)
F15B C15B C16B F16B 0.9(7)
C14B C15B C16B F16B -179.6(5)
F15B C15B C16B C11B -178.0(5)
C14B C15B C16B C11B 1.5(8)
C12B C11B C16B F16B -179.9(5)
P2 C11B C16B F16B -7.3(6)
C12B C11B C16B C15B -1.0(7)
P2 C11B C16B C15B 171.6(4)
C3B P2 C21B C26B 13.2(5)
C4B P2 C21B C26B -98.7(5)
C11B P2 C21B C26B 138.5(4)
C3B P2 C21B C22B -173.6(4)
C4B P2 C21B C22B 74.5(5)
C11B P2 C21B C22B -48.3(5)
C26B C21B C22B F22B 179.3(5)
P2 C21B C22B F22B 5.6(7)
C26B C21B C22B C23B -2.8(8)
P2 C21B C22B C23B -176.5(4)
F22B C22B C23B F23B -1.2(7)
C21B C22B C23B F23B -179.2(5)
F22B C22B C23B C24B 178.8(5)
C21B C22B C23B C24B 0.8(8)
F23B C23B C24B F24B -0.1(8)
C22B C23B C24B F24B 179.9(5)
F23B C23B C24B C25B -179.5(5)
C22B C23B C24B C25B 0.4(8)
F24B C24B C25B F25B -0.2(9)
C23B C24B C25B F25B 179.2(5)
F24B C24B C25B C26B -179.0(5)
C23B C24B C25B C26B 0.5(9)
F25B C25B C26B F26B -0.5(8)
C24B C25B C26B F26B 178.2(5)
F25B C25B C26B C21B 178.5(5)
C24B C25B C26B C21B -2.7(9)
C22B C21B C26B F26B -177.2(5)
P2 C21B C26B F26B -3.7(7)
C22B C21B C26B C25B 3.8(8)
P2 C21B C26B C25B 177.4(4)
C4B C5B B2 C3B -9.2(6)
C4B C5B B2 C31B 112.1(5)
C4B C5B B2 C41B -126.9(5)
C2B C3B B2 C5B -174.6(5)
P2 C3B B2 C5B 6.0(4)
C2B C3B B2 C31B 70.8(7)
P2 C3B B2 C31B -108.7(4)
C2B C3B B2 C41B -53.0(7)
P2 C3B B2 C41B 127.5(4)
C5B B2 C31B C36B -115.0(6)
C3B B2 C31B C36B -2.2(8)
C41B B2 C31B C36B 121.0(6)
C5B B2 C31B C32B 63.7(6)
C3B B2 C31B C32B 176.6(5)
C41B B2 C31B C32B -60.2(6)
C36B C31B C32B F32B 178.2(5)
B2 C31B C32B F32B -0.8(7)
C36B C31B C32B C33B -1.6(8)
B2 C31B C32B C33B 179.5(5)
F32B C32B C33B F33B 1.2(8)
C31B C32B C33B F33B -179.1(5)
F32B C32B C33B C34B 178.4(5)
C31B C32B C33B C34B -1.9(8)
F33B C33B C34B F34B -0.3(8)
C32B C33B C34B F34B -177.5(5)
F33B C33B C34B C35B -178.8(5)
C32B C33B C34B C35B 4.0(8)
F34B C34B C35B F35B 0.5(8)
C33B C34B C35B F35B 178.9(5)
F34B C34B C35B C36B 178.9(5)
C33B C34B C35B C36B -2.6(9)
C32B C31B C36B F36B -177.6(5)
B2 C31B C36B F36B 1.2(8)
C32B C31B C36B C35B 3.1(8)
B2 C31B C36B C35B -178.1(5)
F35B C35B C36B F36B -2.0(8)
C34B C35B C36B F36B 179.5(5)
F35B C35B C36B C31B 177.3(5)
C34B C35B C36B C31B -1.1(9)
C5B B2 C41B C46B -159.4(5)
C3B B2 C41B C46B 86.4(6)
C31B B2 C41B C46B -40.5(6)
C5B B2 C41B C42B 21.3(7)
C3B B2 C41B C42B -92.9(5)
C31B B2 C41B C42B 140.1(5)
C46B C41B C42B F42B -177.7(5)
B2 C41B C42B F42B 1.7(7)
C46B C41B C42B C43B 0.5(8)
B2 C41B C42B C43B 179.9(5)
F42B C42B C43B F43B -1.0(8)
C41B C42B C43B F43B -179.2(5)
F42B C42B C43B C44B 178.1(6)
C41B C42B C43B C44B -0.1(9)
F43B C43B C44B F44B 0.2(10)
C42B C43B C44B F44B -178.9(6)
F43B C43B C44B C45B 179.1(6)
C42B C43B C44B C45B 0.0(9)
F44B C44B C45B F45B 0.6(9)
C43B C44B C45B F45B -178.4(6)
F44B C44B C45B C46B 178.6(5)
C43B C44B C45B C46B -0.3(9)
C42B C41B C46B F46B 177.5(5)
B2 C41B C46B F46B -1.9(7)
C42B C41B C46B C45B -0.8(8)
B2 C41B C46B C45B 179.8(5)
F45B C45B C46B F46B 0.4(8)
C44B C45B C46B F46B -177.6(5)
F45B C45B C46B C41B 178.8(5)
C44B C45B C46B C41B 0.8(9)
